data_4122485
loop_
_publ_author_name
'Xu, Xin'
'Kehr, Gerald'
'Daniliuc, Constantin G.'
'Erker, Gerhard'

_publ_section_title
;
 Formation of unsaturated vicinal zr(+)/p frustrated lewis pairs by the
 unique 1,1-carbozirconation reactions.
;
_journal_issue 35
_journal_name_full 'Journal of the American Chemical Society'
_journal_page_first 12431
_journal_page_last 12443
_journal_paper_doi 10.1021/ja5068146
_journal_volume 136
_journal_year 2014
_chemical_formula_sum 'C81 H80 B F20 O P Si Zr'
_chemical_formula_weight 1610.54
_chemical_name_systematic
; 
 ? 
;
_space_group_IT_number 2
_symmetry_cell_setting triclinic
_symmetry_space_group_name_Hall '-P 1'
_symmetry_space_group_name_H-M 'P -1'
_atom_sites_solution_hydrogens geom
_atom_sites_solution_primary direct
_atom_sites_solution_secondary difmap
_audit_creation_method SHELXL-97
_cell_angle_alpha 66.0660(10)
_cell_angle_beta 80.6180(10)
_cell_angle_gamma 79.1970(10)
_cell_formula_units_Z 2
_cell_length_a 15.7896(2)
_cell_length_b 16.6130(2)
_cell_length_c 16.9718(3)
_cell_measurement_reflns_used 9864
_cell_measurement_temperature 223(2)
_cell_measurement_theta_max 28.28
_cell_measurement_theta_min 4.08
_cell_volume 3978.20(10)
_computing_cell_refinement 'Collect (Nonius B.V., 1998)'
_computing_data_collection 'Collect (Nonius B.V., 1998)'
_computing_data_reduction 'Denzo-SMN (Otwinowski & Minor, 1997)'
_computing_molecular_graphics 'XP (BrukerAXS, 2000)'
_computing_publication_material 'SHELXL-97 (Sheldrick, 1997)'
_computing_structure_refinement 'SHELXL-97 (Sheldrick, 1997)'
_computing_structure_solution 'SHELXS-97 (Sheldrick, 1990)'
_diffrn_ambient_temperature 223(2)
_diffrn_measured_fraction_theta_full 0.981
_diffrn_measured_fraction_theta_max 0.981
_diffrn_measurement_device_type 'Nonius KappaCCD APEXII'
_diffrn_measurement_method '\w and \f scans'
_diffrn_radiation_monochromator 'Montel mirror'
_diffrn_radiation_source 'rotating anode Nonius FR591'
_diffrn_radiation_type MoK\a
_diffrn_radiation_wavelength 0.71073
_diffrn_reflns_av_R_equivalents 0.046
_diffrn_reflns_av_sigmaI/netI 0.0464
_diffrn_reflns_limit_h_max 19
_diffrn_reflns_limit_h_min -19
_diffrn_reflns_limit_k_max 20
_diffrn_reflns_limit_k_min -20
_diffrn_reflns_limit_l_max 16
_diffrn_reflns_limit_l_min -21
_diffrn_reflns_number 37765
_diffrn_reflns_theta_full 26.37
_diffrn_reflns_theta_max 26.37
_diffrn_reflns_theta_min 4.16
_exptl_absorpt_coefficient_mu 0.263
_exptl_absorpt_correction_T_max 0.9895
_exptl_absorpt_correction_T_min 0.8974
_exptl_absorpt_correction_type multi-scan
_exptl_absorpt_process_details 'Denzo (Otwinowski, Borek, Majewski & Minor, 2003)'
_exptl_crystal_colour 'pale yellow'
_exptl_crystal_density_diffrn 1.345
_exptl_crystal_density_method 'not measured'
_exptl_crystal_description prism
_exptl_crystal_F_000 1656
_exptl_crystal_size_max 0.42
_exptl_crystal_size_mid 0.12
_exptl_crystal_size_min 0.04
_refine_diff_density_max 0.564
_refine_diff_density_min -0.372
_refine_diff_density_rms 0.073
_refine_ls_extinction_method none
_refine_ls_goodness_of_fit_ref 1.047
_refine_ls_hydrogen_treatment constr
_refine_ls_matrix_type full
_refine_ls_number_parameters 1003
_refine_ls_number_reflns 15956
_refine_ls_number_restraints 157
_refine_ls_restrained_S_all 1.055
_refine_ls_R_factor_all 0.0827
_refine_ls_R_factor_gt 0.0660
_refine_ls_shift/su_max 0.001
_refine_ls_shift/su_mean 0.000
_refine_ls_structure_factor_coef Fsqd
_refine_ls_weighting_details 'calc w=1/[\s^2^(Fo^2^)+(0.0670P)^2^+6.6402P] where P=(Fo^2^+2Fc^2^)/3'
_refine_ls_weighting_scheme calc
_refine_ls_wR_factor_gt 0.1629
_refine_ls_wR_factor_ref 0.1739
_reflns_number_gt 12808
_reflns_number_total 15956
_reflns_threshold_expression >2sigma(I)
_cod_data_source_file ja5068146_si_003.cif
_cod_data_source_block erk7150
_cod_depositor_comments 'Adding full bibliography for 4122478--4122491.cif.'
_cod_original_sg_symbol_H-M P-1
_cod_database_code 4122485

loop_
_symmetry_equiv_pos_as_xyz
'x, y, z'
'-x, -y, -z'

loop_
_atom_site_label
_atom_site_type_symbol
_atom_site_fract_x
_atom_site_fract_y
_atom_site_fract_z
_atom_site_U_iso_or_equiv
_atom_site_adp_type
_atom_site_occupancy
_atom_site_symmetry_multiplicity
_atom_site_calc_flag
_atom_site_refinement_flags
_atom_site_disorder_assembly
_atom_site_disorder_group
Zr1 Zr 1.83208(2) 0.72395(2) 0.68372(2) 0.03578(10) Uani 1 1 d . . .
P1 P 1.77299(6) 0.79140(7) 0.87894(6) 0.0422(2) Uani 1 1 d . A .
O1 O 1.72557(15) 0.74328(17) 0.76123(16) 0.0448(6) Uani 1 1 d . A .
B1 B 1.3509(2) 0.7107(3) 0.5923(3) 0.0381(8) Uani 1 1 d . . .
C1 C 1.9069(2) 0.7657(3) 0.7653(2) 0.0432(8) Uani 1 1 d . A .
C2 C 1.8843(2) 0.7895(3) 0.8356(2) 0.0473(9) Uani 1 1 d D . .
Si1 Si 1.9598(5) 0.8320(7) 0.8850(6) 0.0583(15) Uani 0.57(2) 1 d PDU A 1
C4 C 2.0131(9) 0.9265(11) 0.8036(8) 0.077(4) Uani 0.57(2) 1 d PDU A 1
H4A H 1.9693 0.9758 0.7771 0.116 Uiso 0.57(2) 1 calc PR A 1
H4B H 2.0477 0.9083 0.7595 0.116 Uiso 0.57(2) 1 calc PR A 1
H4C H 2.0501 0.9449 0.8318 0.116 Uiso 0.57(2) 1 calc PR A 1
C5 C 2.0446(7) 0.7380(12) 0.9341(10) 0.083(4) Uani 0.57(2) 1 d PDU A 1
H5A H 2.0174 0.6882 0.9768 0.124 Uiso 0.57(2) 1 calc PR A 1
H5B H 2.0821 0.7564 0.9619 0.124 Uiso 0.57(2) 1 calc PR A 1
H5C H 2.0787 0.7205 0.8893 0.124 Uiso 0.57(2) 1 calc PR A 1
C6 C 1.9038(11) 0.8702(10) 0.9716(8) 0.066(4) Uani 0.57(2) 1 d PDU A 1
H6A H 1.8582 0.9186 0.9481 0.098 Uiso 0.57(2) 1 calc PR A 1
H6B H 1.9452 0.8907 0.9933 0.098 Uiso 0.57(2) 1 calc PR A 1
H6C H 1.8789 0.8213 1.0186 0.098 Uiso 0.57(2) 1 calc PR A 1
Si1A Si 1.9703(7) 0.8041(9) 0.8942(6) 0.056(2) Uani 0.43(2) 1 d PDU A 2
C4A C 2.0465(13) 0.8800(17) 0.8192(10) 0.090(5) Uani 0.43(2) 1 d PDU A 2
H4A1 H 2.0144 0.9371 0.7876 0.135 Uiso 0.43(2) 1 calc PR A 2
H4A2 H 2.0782 0.8548 0.7788 0.135 Uiso 0.43(2) 1 calc PR A 2
H4A3 H 2.0869 0.8879 0.8521 0.135 Uiso 0.43(2) 1 calc PR A 2
C5A C 2.0344(9) 0.6952(13) 0.9537(10) 0.073(4) Uani 0.43(2) 1 d PDU A 2
H5A1 H 2.0624 0.6686 0.9131 0.110 Uiso 0.43(2) 1 calc PR A 2
H5A2 H 1.9961 0.6560 0.9967 0.110 Uiso 0.43(2) 1 calc PR A 2
H5A3 H 2.0780 0.7045 0.9821 0.110 Uiso 0.43(2) 1 calc PR A 2
C6A C 1.9215(15) 0.8492(15) 0.9775(12) 0.074(6) Uani 0.43(2) 1 d PDU A 2
H6A1 H 1.8864 0.9059 0.9505 0.110 Uiso 0.43(2) 1 calc PR A 2
H6A2 H 1.9672 0.8575 1.0044 0.110 Uiso 0.43(2) 1 calc PR A 2
H6A3 H 1.8855 0.8079 1.0213 0.110 Uiso 0.43(2) 1 calc PR A 2
C3 C 2.0013(2) 0.7667(3) 0.7282(3) 0.0535(10) Uani 1 1 d . . .
H3A H 2.0173 0.8253 0.7126 0.080 Uiso 1 1 calc R A .
H3B H 2.0091 0.7526 0.6772 0.080 Uiso 1 1 calc R . .
H3C H 2.0376 0.7229 0.7713 0.080 Uiso 1 1 calc R . .
C7 C 1.7189(2) 0.7180(3) 0.8499(2) 0.0450(8) Uani 1 1 d . . .
H7 H 1.7515 0.6576 0.8738 0.054 Uiso 1 1 calc R A .
C8 C 1.6277(2) 0.7116(3) 0.8917(3) 0.0470(9) Uani 1 1 d . A .
H8 H 1.6187 0.6898 0.9524 0.056 Uiso 1 1 calc R . .
C9 C 1.5594(3) 0.7349(3) 0.8475(3) 0.0501(9) Uani 1 1 d . . .
H9 H 1.5695 0.7570 0.7868 0.060 Uiso 1 1 calc R A .
C11 C 1.9054(2) 0.5860(2) 0.6498(3) 0.0448(8) Uani 1 1 d . . .
C12 C 1.9491(2) 0.5838(3) 0.7172(3) 0.0490(9) Uani 1 1 d . . .
C13 C 1.8899(3) 0.5685(3) 0.7932(3) 0.0553(10) Uani 1 1 d . . .
C14 C 1.8095(3) 0.5619(3) 0.7715(3) 0.0558(11) Uani 1 1 d . . .
C15 C 1.8177(2) 0.5754(3) 0.6820(3) 0.0507(10) Uani 1 1 d . . .
C16 C 1.8236(2) 0.7927(3) 0.5197(2) 0.0434(8) Uani 1 1 d . . .
C17 C 1.8904(2) 0.8299(3) 0.5353(2) 0.0428(8) Uani 1 1 d . . .
C18 C 1.8508(2) 0.8844(2) 0.5814(2) 0.0424(8) Uani 1 1 d . . .
C19 C 1.7608(2) 0.8806(2) 0.5943(2) 0.0427(8) Uani 1 1 d . . .
C20 C 1.7443(2) 0.8224(3) 0.5587(2) 0.0423(8) Uani 1 1 d . . .
C21 C 1.9517(3) 0.5780(3) 0.5685(3) 0.0564(10) Uani 1 1 d . . .
H21A H 1.9842 0.6277 0.5373 0.085 Uiso 1 1 calc R . .
H21B H 1.9098 0.5784 0.5324 0.085 Uiso 1 1 calc R . .
H21C H 1.9911 0.5229 0.5830 0.085 Uiso 1 1 calc R . .
C22 C 2.0464(3) 0.5762(4) 0.7125(4) 0.0712(14) Uani 1 1 d . . .
H22A H 2.0721 0.5177 0.7143 0.107 Uiso 1 1 calc R . .
H22B H 2.0620 0.5847 0.7613 0.107 Uiso 1 1 calc R . .
H22C H 2.0675 0.6212 0.6589 0.107 Uiso 1 1 calc R . .
C23 C 1.9153(4) 0.5442(3) 0.8818(3) 0.0822(17) Uani 1 1 d . . .
H23A H 1.8640 0.5364 0.9229 0.123 Uiso 1 1 calc R . .
H23B H 1.9433 0.5912 0.8823 0.123 Uiso 1 1 calc R . .
H23C H 1.9550 0.4892 0.8979 0.123 Uiso 1 1 calc R . .
C24 C 1.7293(4) 0.5329(4) 0.8309(4) 0.0877(19) Uani 1 1 d . . .
H24A H 1.6816 0.5807 0.8150 0.132 Uiso 1 1 calc R . .
H24B H 1.7399 0.5181 0.8902 0.132 Uiso 1 1 calc R . .
H24C H 1.7148 0.4811 0.8258 0.132 Uiso 1 1 calc R . .
C25 C 1.7494(3) 0.5617(3) 0.6381(4) 0.0679(13) Uani 1 1 d . . .
H25A H 1.7409 0.4996 0.6634 0.102 Uiso 1 1 calc R . .
H25B H 1.7678 0.5788 0.5768 0.102 Uiso 1 1 calc R . .
H25C H 1.6954 0.5979 0.6458 0.102 Uiso 1 1 calc R . .
C26 C 1.8308(3) 0.7524(3) 0.4532(3) 0.0610(11) Uani 1 1 d . . .
H26A H 1.8096 0.7973 0.4000 0.091 Uiso 1 1 calc R . .
H26B H 1.7964 0.7037 0.4751 0.091 Uiso 1 1 calc R . .
H26C H 1.8909 0.7303 0.4417 0.091 Uiso 1 1 calc R . .
C27 C 1.9828(3) 0.8258(3) 0.4956(3) 0.0573(11) Uani 1 1 d . . .
H27A H 2.0065 0.7645 0.5061 0.086 Uiso 1 1 calc R . .
H27B H 2.0168 0.8499 0.5215 0.086 Uiso 1 1 calc R . .
H27C H 1.9846 0.8604 0.4337 0.086 Uiso 1 1 calc R . .
C28 C 1.8933(3) 0.9506(3) 0.5962(3) 0.0573(10) Uani 1 1 d . . .
H28A H 1.8678 1.0104 0.5625 0.086 Uiso 1 1 calc R . .
H28B H 1.9548 0.9433 0.5785 0.086 Uiso 1 1 calc R . .
H28C H 1.8845 0.9406 0.6572 0.086 Uiso 1 1 calc R . .
C29 C 1.6914(3) 0.9367(3) 0.6295(3) 0.0601(11) Uani 1 1 d . . .
H29A H 1.7183 0.9712 0.6505 0.090 Uiso 1 1 calc R . .
H29B H 1.6556 0.8984 0.6768 0.090 Uiso 1 1 calc R . .
H29C H 1.6557 0.9765 0.5840 0.090 Uiso 1 1 calc R . .
C30 C 1.6555(3) 0.8041(4) 0.5537(3) 0.0660(12) Uani 1 1 d . . .
H30A H 1.6226 0.7898 0.6101 0.099 Uiso 1 1 calc R . .
H30B H 1.6614 0.7543 0.5362 0.099 Uiso 1 1 calc R . .
H30C H 1.6254 0.8563 0.5117 0.099 Uiso 1 1 calc R . .
C31 C 1.7634(2) 0.7432(3) 0.9963(2) 0.0455(8) Uani 1 1 d . . .
C32 C 1.8062(3) 0.6594(3) 1.0381(3) 0.0595(11) Uani 1 1 d . A .
H32 H 1.8407 0.6286 1.0058 0.071 Uiso 1 1 calc R . .
C33 C 1.7981(4) 0.6204(3) 1.1285(3) 0.0722(14) Uani 1 1 d . . .
H33 H 1.8259 0.5626 1.1570 0.087 Uiso 1 1 calc R A .
C34 C 1.7507(4) 0.6650(4) 1.1754(3) 0.0710(13) Uani 1 1 d . A .
H34 H 1.7479 0.6389 1.2362 0.085 Uiso 1 1 calc R . .
C35 C 1.7069(4) 0.7477(4) 1.1354(3) 0.0730(14) Uani 1 1 d . . .
H35 H 1.6728 0.7777 1.1685 0.088 Uiso 1 1 calc R A .
C36 C 1.7127(3) 0.7873(3) 1.0455(3) 0.0613(11) Uani 1 1 d . A .
H36 H 1.6824 0.8441 1.0179 0.074 Uiso 1 1 calc R . .
C41 C 1.7174(3) 0.9033(3) 0.8437(3) 0.0531(10) Uani 1 1 d . . .
C42 C 1.7646(4) 0.9742(3) 0.8012(3) 0.0633(12) Uani 1 1 d . A .
H42 H 1.8253 0.9634 0.7922 0.076 Uiso 1 1 calc R . .
C43 C 1.7231(5) 1.0604(3) 0.7720(4) 0.0873(18) Uani 1 1 d . . .
H43 H 1.7556 1.1082 0.7451 0.105 Uiso 1 1 calc R A .
C44 C 1.6348(5) 1.0763(4) 0.7824(5) 0.103(2) Uani 1 1 d . A .
H44 H 1.6067 1.1350 0.7609 0.123 Uiso 1 1 calc R . .
C45 C 1.5868(4) 1.0079(4) 0.8234(5) 0.100(2) Uani 1 1 d . . .
H45 H 1.5260 1.0196 0.8300 0.120 Uiso 1 1 calc R A .
C46 C 1.6277(3) 0.9207(3) 0.8556(4) 0.0714(13) Uani 1 1 d . A .
H46 H 1.5947 0.8736 0.8854 0.086 Uiso 1 1 calc R . .
C51 C 1.4682(3) 0.7291(3) 0.8853(3) 0.0514(9) Uani 1 1 d . A .
C52 C 1.4028(3) 0.7723(4) 0.8330(3) 0.0687(13) Uani 1 1 d . . .
H52 H 1.4166 0.8053 0.7738 0.082 Uiso 1 1 calc R A .
C53 C 1.3170(3) 0.7682(4) 0.8656(5) 0.0857(17) Uani 1 1 d . A .
H53 H 1.2729 0.7988 0.8288 0.103 Uiso 1 1 calc R . .
C54 C 1.2959(3) 0.7199(4) 0.9512(5) 0.0891(18) Uani 1 1 d . . .
H54 H 1.2375 0.7168 0.9735 0.107 Uiso 1 1 calc R A .
C55 C 1.3594(4) 0.6766(5) 1.0037(5) 0.104(2) Uani 1 1 d . A .
H55 H 1.3452 0.6437 1.0628 0.125 Uiso 1 1 calc R . .
C56 C 1.4458(3) 0.6803(4) 0.9707(4) 0.0819(17) Uani 1 1 d . . .
H56 H 1.4895 0.6489 1.0077 0.098 Uiso 1 1 calc R A .
C61 C 1.4399(2) 0.7096(3) 0.5262(2) 0.0410(8) Uani 1 1 d . . .
F62 F 1.42837(15) 0.86524(15) 0.44190(15) 0.0582(6) Uani 1 1 d . . .
C62 C 1.4696(2) 0.7818(3) 0.4579(2) 0.0460(9) Uani 1 1 d . . .
F63 F 1.56730(18) 0.8503(2) 0.33682(17) 0.0778(8) Uani 1 1 d . . .
C63 C 1.5422(3) 0.7768(3) 0.4011(3) 0.0565(10) Uani 1 1 d . . .
F64 F 1.66224(17) 0.6898(2) 0.35937(19) 0.0822(9) Uani 1 1 d . . .
C64 C 1.5903(3) 0.6952(3) 0.4121(3) 0.0589(11) Uani 1 1 d . . .
F65 F 1.60947(17) 0.54074(19) 0.4908(2) 0.0745(8) Uani 1 1 d . . .
C65 C 1.5637(3) 0.6206(3) 0.4777(3) 0.0545(10) Uani 1 1 d . . .
F66 F 1.46527(15) 0.55264(15) 0.59214(16) 0.0546(6) Uani 1 1 d . . .
C66 C 1.4892(2) 0.6290(3) 0.5312(3) 0.0467(9) Uani 1 1 d . . .
C71 C 1.3634(2) 0.6472(2) 0.6959(2) 0.0400(8) Uani 1 1 d . . .
F72 F 1.51778(13) 0.62803(16) 0.68816(15) 0.0544(6) Uani 1 1 d . . .
C72 C 1.4403(2) 0.6125(3) 0.7348(3) 0.0451(8) Uani 1 1 d . . .
F73 F 1.52152(16) 0.5275(2) 0.85421(17) 0.0738(8) Uani 1 1 d . . .
C73 C 1.4443(3) 0.5601(3) 0.8222(3) 0.0521(9) Uani 1 1 d . . .
F74 F 1.37245(19) 0.49099(19) 0.96062(16) 0.0772(8) Uani 1 1 d . . .
C74 C 1.3694(3) 0.5420(3) 0.8757(3) 0.0537(10) Uani 1 1 d . . .
F75 F 1.21720(16) 0.56335(18) 0.89444(16) 0.0656(7) Uani 1 1 d . . .
C75 C 1.2916(3) 0.5779(3) 0.8424(3) 0.0493(9) Uani 1 1 d . . .
F76 F 1.21038(13) 0.66180(16) 0.72708(15) 0.0533(6) Uani 1 1 d . . .
C76 C 1.2903(2) 0.6283(3) 0.7551(2) 0.0427(8) Uani 1 1 d . . .
C81 C 1.3155(2) 0.8090(2) 0.5970(2) 0.0390(7) Uani 1 1 d . . .
F82 F 1.45723(14) 0.82021(17) 0.61632(17) 0.0575(6) Uani 1 1 d . . .
C82 C 1.3724(2) 0.8546(3) 0.6121(2) 0.0452(8) Uani 1 1 d . . .
F83 F 1.4093(2) 0.97183(19) 0.6385(2) 0.0816(8) Uani 1 1 d . . .
C83 C 1.3496(3) 0.9326(3) 0.6246(3) 0.0558(10) Uani 1 1 d . . .
F84 F 1.2394(2) 1.04357(18) 0.64099(19) 0.0827(9) Uani 1 1 d . . .
C84 C 1.2635(3) 0.9693(3) 0.6248(3) 0.0555(11) Uani 1 1 d . . .
F85 F 1.12013(16) 0.96255(17) 0.61184(16) 0.0674(7) Uani 1 1 d . . .
C85 C 1.2048(3) 0.9281(3) 0.6107(2) 0.0515(10) Uani 1 1 d . . .
F86 F 1.16601(13) 0.81509(16) 0.58409(16) 0.0541(6) Uani 1 1 d . . .
C86 C 1.2309(2) 0.8504(3) 0.5973(2) 0.0443(8) Uani 1 1 d . . .
C91 C 1.2833(2) 0.6749(2) 0.5523(2) 0.0410(8) Uani 1 1 d . . .
F92 F 1.26884(16) 0.81488(16) 0.43503(15) 0.0563(6) Uani 1 1 d . . .
C92 C 1.2501(2) 0.7307(3) 0.4744(2) 0.0458(8) Uani 1 1 d . . .
F93 F 1.16485(17) 0.76514(19) 0.35961(16) 0.0694(7) Uani 1 1 d . . .
C93 C 1.1971(3) 0.7057(3) 0.4336(3) 0.0503(9) Uani 1 1 d . . .
F94 F 1.12687(17) 0.5954(2) 0.42781(18) 0.0692(7) Uani 1 1 d . . .
C94 C 1.1775(2) 0.6206(3) 0.4680(3) 0.0508(10) Uani 1 1 d . . .
F95 F 1.19082(16) 0.47857(16) 0.57791(18) 0.0635(7) Uani 1 1 d . . .
C95 C 1.2099(2) 0.5625(3) 0.5428(3) 0.0482(9) Uani 1 1 d . . .
F96 F 1.28885(15) 0.52633(14) 0.65843(15) 0.0535(5) Uani 1 1 d . . .
C96 C 1.2615(2) 0.5892(3) 0.5840(2) 0.0433(8) Uani 1 1 d . . .
C111 C 1.7719(9) 0.9815(10) 0.1374(9) 0.201(5) Uani 1 1 d U . .
H11A H 1.7884 0.9893 0.1868 0.241 Uiso 1 1 calc R . .
H11B H 1.7965 0.9216 0.1409 0.241 Uiso 1 1 calc R . .
C112 C 1.6754(8) 0.9911(8) 0.1421(9) 0.176(4) Uani 1 1 d U . .
H11C H 1.6490 1.0244 0.1781 0.211 Uiso 1 1 calc R . .
H11D H 1.6560 0.9323 0.1682 0.211 Uiso 1 1 calc R . .
C113 C 1.6468(9) 1.0421(9) 0.0470(10) 0.196(5) Uani 1 1 d U . .
H11E H 1.6225 1.0036 0.0280 0.235 Uiso 1 1 calc R . .
H11F H 1.6051 1.0953 0.0419 0.235 Uiso 1 1 calc R . .
C114 C 1.7331(10) 1.0651(10) -0.0015(9) 0.198(5) Uani 1 1 d U . .
H11G H 1.7263 1.1281 -0.0398 0.238 Uiso 1 1 calc R . .
H11H H 1.7508 1.0307 -0.0381 0.238 Uiso 1 1 calc R . .
C115 C 1.8072(8) 1.0474(8) 0.0565(8) 0.167(4) Uani 1 1 d U . .
H11I H 1.8624 1.0229 0.0336 0.200 Uiso 1 1 calc R . .
H11J H 1.8147 1.1012 0.0637 0.200 Uiso 1 1 calc R . .
C101 C 1.0142(10) 0.2064(11) 0.7682(10) 0.211(6) Uani 1 1 d U . .
H10A H 1.0630 0.1638 0.7960 0.253 Uiso 1 1 calc R . .
H10B H 1.0075 0.1982 0.7156 0.253 Uiso 1 1 calc R . .
C102 C 0.9317(9) 0.1906(10) 0.8297(9) 0.196(5) Uani 1 1 d U . .
H10C H 0.9449 0.1498 0.8883 0.236 Uiso 1 1 calc R . .
H10D H 0.8921 0.1655 0.8098 0.236 Uiso 1 1 calc R . .
C103 C 0.8901(9) 0.2866(11) 0.8280(10) 0.198(5) Uani 1 1 d U . .
H10E H 0.8429 0.3129 0.7904 0.238 Uiso 1 1 calc R . .
H10F H 0.8690 0.2848 0.8863 0.238 Uiso 1 1 calc R . .
C104 C 0.9688(10) 0.3355(7) 0.7907(8) 0.177(4) Uani 1 1 d U . .
H10G H 0.9491 0.3969 0.7532 0.212 Uiso 1 1 calc R . .
H10H H 0.9942 0.3378 0.8386 0.212 Uiso 1 1 calc R . .
C105 C 1.0317(9) 0.3008(10) 0.7449(9) 0.186(5) Uani 1 1 d U . .
H10I H 1.0889 0.3005 0.7604 0.223 Uiso 1 1 calc R . .
H10J H 1.0295 0.3356 0.6826 0.223 Uiso 1 1 calc R . .

loop_
_atom_site_aniso_label
_atom_site_aniso_U_11
_atom_site_aniso_U_22
_atom_site_aniso_U_33
_atom_site_aniso_U_23
_atom_site_aniso_U_13
_atom_site_aniso_U_12
Zr1 0.02863(17) 0.04097(19) 0.03544(18) -0.01310(14) 0.00184(12) -0.00744(13)
P1 0.0380(5) 0.0495(5) 0.0340(5) -0.0118(4) 0.0025(4) -0.0091(4)
O1 0.0332(12) 0.0521(15) 0.0429(14) -0.0149(12) 0.0046(10) -0.0066(11)
B1 0.0284(18) 0.042(2) 0.040(2) -0.0121(17) -0.0018(15) -0.0041(15)
C1 0.0361(18) 0.051(2) 0.0366(18) -0.0094(16) -0.0032(14) -0.0086(15)
C2 0.0387(19) 0.062(2) 0.0359(19) -0.0116(17) -0.0030(15) -0.0130(17)
Si1 0.046(2) 0.085(4) 0.056(3) -0.036(3) -0.0060(15) -0.015(2)
C4 0.077(6) 0.096(7) 0.073(6) -0.038(5) 0.005(5) -0.046(5)
C5 0.066(6) 0.100(8) 0.092(7) -0.046(6) -0.021(5) -0.001(5)
C6 0.072(7) 0.087(7) 0.048(5) -0.034(5) -0.011(4) -0.011(5)
Si1A 0.045(3) 0.086(5) 0.038(2) -0.023(3) -0.0005(17) -0.020(3)
C4A 0.103(9) 0.105(9) 0.074(7) -0.034(7) -0.012(6) -0.038(7)
C5A 0.060(6) 0.087(8) 0.069(7) -0.021(6) -0.027(5) -0.007(6)
C6A 0.063(8) 0.090(9) 0.074(8) -0.033(6) -0.013(6) -0.016(7)
C3 0.037(2) 0.072(3) 0.052(2) -0.024(2) 0.0030(17) -0.0123(18)
C7 0.0379(19) 0.049(2) 0.045(2) -0.0168(17) 0.0028(15) -0.0068(16)
C8 0.042(2) 0.049(2) 0.042(2) -0.0105(17) 0.0036(16) -0.0076(16)
C9 0.045(2) 0.055(2) 0.046(2) -0.0168(18) 0.0024(17) -0.0079(17)
C11 0.0375(19) 0.045(2) 0.054(2) -0.0235(17) 0.0033(16) -0.0057(15)
C12 0.042(2) 0.047(2) 0.054(2) -0.0191(18) -0.0050(17) 0.0028(16)
C13 0.065(3) 0.042(2) 0.046(2) -0.0110(17) 0.0008(19) 0.0056(18)
C14 0.056(2) 0.0358(19) 0.065(3) -0.0169(18) 0.020(2) -0.0096(17)
C15 0.040(2) 0.045(2) 0.070(3) -0.027(2) 0.0076(18) -0.0127(16)
C16 0.0423(19) 0.054(2) 0.0346(18) -0.0169(16) -0.0012(15) -0.0094(16)
C17 0.0379(18) 0.054(2) 0.0337(17) -0.0136(16) 0.0031(14) -0.0120(16)
C18 0.050(2) 0.045(2) 0.0288(17) -0.0076(15) -0.0036(14) -0.0135(16)
C19 0.044(2) 0.046(2) 0.0318(17) -0.0092(15) -0.0032(14) -0.0040(15)
C20 0.0363(18) 0.051(2) 0.0369(18) -0.0134(16) -0.0068(14) -0.0053(15)
C21 0.052(2) 0.059(2) 0.059(3) -0.031(2) 0.0064(19) -0.0020(19)
C22 0.040(2) 0.088(4) 0.092(4) -0.047(3) -0.012(2) 0.009(2)
C23 0.112(4) 0.061(3) 0.054(3) -0.013(2) -0.016(3) 0.021(3)
C24 0.092(4) 0.061(3) 0.100(4) -0.032(3) 0.050(3) -0.035(3)
C25 0.048(2) 0.067(3) 0.101(4) -0.045(3) 0.002(2) -0.016(2)
C26 0.075(3) 0.062(3) 0.048(2) -0.024(2) -0.010(2) -0.006(2)
C27 0.042(2) 0.075(3) 0.049(2) -0.020(2) 0.0103(17) -0.020(2)
C28 0.073(3) 0.053(2) 0.048(2) -0.0141(19) -0.009(2) -0.023(2)
C29 0.061(3) 0.061(3) 0.047(2) -0.017(2) -0.0043(19) 0.009(2)
C30 0.042(2) 0.081(3) 0.075(3) -0.027(3) -0.011(2) -0.014(2)
C31 0.045(2) 0.052(2) 0.0347(18) -0.0137(16) 0.0037(15) -0.0099(16)
C32 0.073(3) 0.061(3) 0.041(2) -0.020(2) -0.008(2) 0.001(2)
C33 0.103(4) 0.059(3) 0.046(2) -0.011(2) -0.015(2) -0.005(3)
C34 0.095(4) 0.077(3) 0.035(2) -0.014(2) 0.004(2) -0.021(3)
C35 0.088(4) 0.079(3) 0.047(2) -0.026(2) 0.017(2) -0.015(3)
C36 0.072(3) 0.056(3) 0.045(2) -0.016(2) 0.005(2) -0.003(2)
C41 0.060(3) 0.052(2) 0.043(2) -0.0126(18) -0.0046(18) -0.0093(19)
C42 0.084(3) 0.058(3) 0.044(2) -0.011(2) -0.005(2) -0.020(2)
C43 0.138(6) 0.048(3) 0.065(3) 0.000(2) -0.023(3) -0.023(3)
C44 0.125(6) 0.051(3) 0.118(5) -0.014(3) -0.046(5) 0.007(3)
C45 0.085(4) 0.068(4) 0.140(6) -0.038(4) -0.032(4) 0.016(3)
C46 0.063(3) 0.052(3) 0.095(4) -0.026(3) -0.011(3) 0.002(2)
C51 0.042(2) 0.054(2) 0.056(2) -0.0194(19) -0.0008(17) -0.0076(17)
C52 0.049(2) 0.097(4) 0.063(3) -0.036(3) -0.010(2) -0.001(2)
C53 0.044(3) 0.108(5) 0.114(5) -0.055(4) -0.017(3) 0.003(3)
C54 0.041(3) 0.105(5) 0.127(6) -0.056(4) 0.016(3) -0.021(3)
C55 0.058(3) 0.110(5) 0.100(5) -0.003(4) 0.023(3) -0.021(3)
C56 0.044(2) 0.091(4) 0.072(3) 0.003(3) 0.009(2) -0.011(2)
C61 0.0336(17) 0.051(2) 0.0379(18) -0.0165(16) -0.0037(14) -0.0059(15)
F62 0.0547(14) 0.0507(13) 0.0531(14) -0.0082(11) 0.0058(11) -0.0061(11)
C62 0.0358(18) 0.058(2) 0.041(2) -0.0173(18) 0.0009(15) -0.0086(16)
F63 0.0702(17) 0.091(2) 0.0532(15) -0.0117(14) 0.0204(13) -0.0275(15)
C63 0.047(2) 0.074(3) 0.044(2) -0.018(2) 0.0053(17) -0.017(2)
F64 0.0534(15) 0.126(3) 0.0724(18) -0.0546(19) 0.0238(13) -0.0120(15)
C64 0.038(2) 0.093(3) 0.052(2) -0.039(2) 0.0098(17) -0.011(2)
F65 0.0572(15) 0.0777(18) 0.095(2) -0.0533(17) 0.0048(14) 0.0106(13)
C65 0.043(2) 0.071(3) 0.057(2) -0.037(2) -0.0007(18) 0.0002(19)
F66 0.0519(13) 0.0460(12) 0.0619(15) -0.0212(11) 0.0016(11) -0.0021(10)
C66 0.0396(19) 0.053(2) 0.050(2) -0.0231(18) -0.0028(16) -0.0070(16)
C71 0.0347(18) 0.0433(19) 0.0397(18) -0.0145(15) 0.0014(14) -0.0077(14)
F72 0.0298(10) 0.0729(15) 0.0523(13) -0.0160(12) -0.0041(9) -0.0066(10)
C72 0.0346(18) 0.047(2) 0.049(2) -0.0150(17) 0.0002(15) -0.0054(15)
F73 0.0517(14) 0.0879(19) 0.0607(16) -0.0079(14) -0.0209(12) 0.0052(13)
C73 0.045(2) 0.053(2) 0.050(2) -0.0121(19) -0.0132(17) 0.0016(17)
F74 0.0856(19) 0.0769(18) 0.0400(13) 0.0027(13) -0.0037(13) -0.0030(15)
C74 0.064(3) 0.047(2) 0.037(2) -0.0050(17) -0.0022(18) -0.0051(19)
F75 0.0586(15) 0.0710(16) 0.0537(14) -0.0154(12) 0.0184(11) -0.0174(12)
C75 0.047(2) 0.050(2) 0.045(2) -0.0146(18) 0.0096(17) -0.0123(17)
F76 0.0307(11) 0.0719(15) 0.0520(13) -0.0212(12) 0.0015(9) -0.0058(10)
C76 0.0352(18) 0.049(2) 0.044(2) -0.0187(17) 0.0019(15) -0.0079(15)
C81 0.0358(18) 0.0404(18) 0.0358(17) -0.0107(15) -0.0016(14) -0.0046(14)
F82 0.0384(12) 0.0690(15) 0.0719(16) -0.0318(13) -0.0075(11) -0.0115(10)
C82 0.042(2) 0.046(2) 0.044(2) -0.0126(17) -0.0071(16) -0.0053(16)
F83 0.100(2) 0.0683(18) 0.094(2) -0.0392(16) -0.0196(17) -0.0261(16)
C83 0.069(3) 0.051(2) 0.049(2) -0.0170(19) -0.005(2) -0.016(2)
F84 0.127(3) 0.0507(15) 0.0686(18) -0.0295(14) -0.0107(17) 0.0085(15)
C84 0.081(3) 0.041(2) 0.037(2) -0.0146(17) -0.0029(19) 0.003(2)
F85 0.0583(15) 0.0643(15) 0.0561(15) -0.0154(12) 0.0056(11) 0.0193(12)
C85 0.050(2) 0.053(2) 0.0372(19) -0.0114(17) 0.0020(16) 0.0065(18)
F86 0.0305(11) 0.0634(14) 0.0620(14) -0.0196(12) -0.0047(10) -0.0020(10)
C86 0.0386(19) 0.049(2) 0.0389(19) -0.0119(16) -0.0022(15) -0.0033(15)
C91 0.0327(17) 0.047(2) 0.0439(19) -0.0187(16) 0.0011(14) -0.0072(14)
F92 0.0621(14) 0.0546(13) 0.0461(13) -0.0070(11) -0.0105(11) -0.0181(11)
C92 0.042(2) 0.049(2) 0.044(2) -0.0153(17) -0.0022(16) -0.0101(16)
F93 0.0681(17) 0.0874(19) 0.0505(14) -0.0175(13) -0.0192(12) -0.0152(14)
C93 0.042(2) 0.067(3) 0.043(2) -0.0215(19) -0.0068(16) -0.0071(18)
F94 0.0590(15) 0.097(2) 0.0741(17) -0.0501(16) -0.0053(13) -0.0254(14)
C94 0.0363(19) 0.072(3) 0.057(2) -0.037(2) 0.0013(17) -0.0126(18)
F95 0.0600(15) 0.0551(14) 0.0846(18) -0.0346(13) 0.0015(13) -0.0196(11)
C95 0.0370(19) 0.053(2) 0.058(2) -0.0286(19) 0.0077(17) -0.0081(16)
F96 0.0568(14) 0.0444(12) 0.0555(14) -0.0128(11) -0.0081(11) -0.0106(10)
C96 0.0360(18) 0.049(2) 0.044(2) -0.0204(17) 0.0028(15) -0.0052(15)
C111 0.201(9) 0.214(9) 0.172(8) -0.066(7) -0.013(7) -0.015(7)
C112 0.174(8) 0.157(7) 0.191(8) -0.075(6) 0.019(7) -0.023(6)
C113 0.174(8) 0.195(9) 0.196(9) -0.067(7) 0.006(7) -0.016(7)
C114 0.218(9) 0.194(8) 0.189(8) -0.098(7) -0.012(7) 0.009(7)
C115 0.186(8) 0.163(7) 0.173(8) -0.092(6) -0.007(7) -0.021(6)
C101 0.209(9) 0.209(9) 0.209(9) -0.086(7) -0.020(7) -0.007(8)
C102 0.207(9) 0.224(9) 0.165(8) -0.046(7) -0.050(7) -0.086(7)
C103 0.169(8) 0.251(10) 0.187(8) -0.090(7) -0.049(7) -0.014(7)
C104 0.243(9) 0.134(7) 0.147(7) -0.064(6) 0.011(7) -0.013(7)
C105 0.175(8) 0.198(8) 0.190(8) -0.080(7) -0.003(7) -0.041(7)

loop_
_atom_type_symbol
_atom_type_description
_atom_type_scat_dispersion_real
_atom_type_scat_dispersion_imag
_atom_type_scat_source
C C 0.0033 0.0016 'International Tables Vol C Tables 4.2.6.8 and 6.1.1.4'
H H 0.0000 0.0000 'International Tables Vol C Tables 4.2.6.8 and 6.1.1.4'
B B 0.0013 0.0007 'International Tables Vol C Tables 4.2.6.8 and 6.1.1.4'
F F 0.0171 0.0103 'International Tables Vol C Tables 4.2.6.8 and 6.1.1.4'
Si Si 0.0817 0.0704 'International Tables Vol C Tables 4.2.6.8 and 6.1.1.4'
P P 0.1023 0.0942 'International Tables Vol C Tables 4.2.6.8 and 6.1.1.4'
Zr Zr -2.9673 0.5597 'International Tables Vol C Tables 4.2.6.8 and 6.1.1.4'
O O 0.0106 0.0060 'International Tables Vol C Tables 4.2.6.8 and 6.1.1.4'

loop_
_geom_angle_atom_site_label_1
_geom_angle_atom_site_label_2
_geom_angle_atom_site_label_3
_geom_angle
O1 Zr1 C1 85.90(12)
O1 Zr1 C20 86.11(11)
C1 Zr1 C20 128.45(13)
O1 Zr1 C15 101.78(12)
C1 Zr1 C15 133.40(14)
C20 Zr1 C15 98.07(14)
O1 Zr1 C14 81.15(11)
C1 Zr1 C14 107.20(15)
C20 Zr1 C14 121.60(15)
C15 Zr1 C14 32.60(14)
O1 Zr1 C17 129.65(11)
C1 Zr1 C17 96.45(12)
C20 Zr1 C17 53.61(12)
C15 Zr1 C17 111.66(13)
C14 Zr1 C17 142.93(13)
O1 Zr1 C16 118.35(11)
C1 Zr1 C16 128.31(12)
C20 Zr1 C16 32.35(12)
C15 Zr1 C16 88.40(14)
C14 Zr1 C16 120.51(14)
C17 Zr1 C16 32.33(12)
O1 Zr1 C18 101.26(11)
C1 Zr1 C18 78.76(12)
C20 Zr1 C18 53.30(12)
C15 Zr1 C18 141.39(13)
C14 Zr1 C18 173.80(14)
C17 Zr1 C18 32.27(12)
C16 Zr1 C18 53.31(12)
O1 Zr1 C19 76.52(11)
C1 Zr1 C19 96.79(13)
C20 Zr1 C19 32.11(12)
C15 Zr1 C19 129.79(14)
C14 Zr1 C19 145.77(14)
C17 Zr1 C19 53.20(12)
C16 Zr1 C19 53.14(12)
C18 Zr1 C19 31.91(12)
O1 Zr1 C13 95.50(12)
C1 Zr1 C13 80.07(14)
C20 Zr1 C13 151.42(14)
C15 Zr1 C13 53.61(15)
C14 Zr1 C13 31.86(15)
C17 Zr1 C13 134.58(13)
C16 Zr1 C13 134.56(13)
C18 Zr1 C13 151.85(14)
C19 Zr1 C13 171.67(12)
O1 Zr1 C11 132.30(11)
C1 Zr1 C11 116.21(13)
C20 Zr1 C11 106.42(13)
C15 Zr1 C11 32.06(12)
C14 Zr1 C11 52.76(12)
C17 Zr1 C11 91.38(12)
C16 Zr1 C11 81.87(13)
C18 Zr1 C11 123.41(12)
C19 Zr1 C11 134.91(12)
C13 Zr1 C11 52.69(13)
O1 Zr1 C12 127.22(12)
C1 Zr1 C12 85.69(13)
C20 Zr1 C12 136.53(13)
C15 Zr1 C12 52.95(13)
C14 Zr1 C12 52.42(13)
C17 Zr1 C12 103.06(12)
C16 Zr1 C12 107.37(13)
C18 Zr1 C12 127.70(12)
C19 Zr1 C12 156.25(12)
C13 Zr1 C12 31.77(13)
C11 Zr1 C12 31.47(13)
C2 P1 C41 111.0(2)
C2 P1 C31 111.04(18)
C41 P1 C31 108.61(19)
C2 P1 C7 110.46(18)
C41 P1 C7 111.73(19)
C31 P1 C7 103.78(18)
C7 O1 Zr1 127.2(2)
C61 B1 C81 113.7(3)
C61 B1 C91 101.9(3)
C81 B1 C91 113.9(3)
C61 B1 C71 114.0(3)
C81 B1 C71 101.5(3)
C91 B1 C71 112.3(3)
C2 C1 C3 116.4(3)
C2 C1 Zr1 134.7(3)
C3 C1 Zr1 108.9(3)
C1 C2 P1 117.3(3)
C1 C2 Si1A 121.3(4)
P1 C2 Si1A 120.9(4)
C1 C2 Si1 125.7(4)
P1 C2 Si1 116.7(3)
Si1A C2 Si1 12.9(4)
C4 Si1 C5 108.8(6)
C4 Si1 C6 106.0(6)
C5 Si1 C6 107.6(6)
C4 Si1 C2 113.0(5)
C5 Si1 C2 107.4(5)
C6 Si1 C2 113.8(7)
Si1 C4 H4A 109.5
Si1 C4 H4B 109.5
H4A C4 H4B 109.5
Si1 C4 H4C 109.5
H4A C4 H4C 109.5
H4B C4 H4C 109.5
Si1 C5 H5A 109.5
Si1 C5 H5B 109.5
H5A C5 H5B 109.5
Si1 C5 H5C 109.5
H5A C5 H5C 109.5
H5B C5 H5C 109.5
Si1 C6 H6A 109.5
Si1 C6 H6B 109.5
H6A C6 H6B 109.5
Si1 C6 H6C 109.5
H6A C6 H6C 109.5
H6B C6 H6C 109.5
C4A Si1A C6A 107.3(9)
C4A Si1A C5A 108.2(8)
C6A Si1A C5A 105.6(9)
C4A Si1A C2 112.4(7)
C6A Si1A C2 112.0(8)
C5A Si1A C2 111.1(6)
Si1A C4A H4A1 109.5
Si1A C4A H4A2 109.5
H4A1 C4A H4A2 109.5
Si1A C4A H4A3 109.5
H4A1 C4A H4A3 109.5
H4A2 C4A H4A3 109.5
Si1A C5A H5A1 109.5
Si1A C5A H5A2 109.5
H5A1 C5A H5A2 109.5
Si1A C5A H5A3 109.5
H5A1 C5A H5A3 109.5
H5A2 C5A H5A3 109.5
Si1A C6A H6A1 109.5
Si1A C6A H6A2 109.5
H6A1 C6A H6A2 109.5
Si1A C6A H6A3 109.5
H6A1 C6A H6A3 109.5
H6A2 C6A H6A3 109.5
C1 C3 H3A 109.5
C1 C3 H3B 109.5
H3A C3 H3B 109.5
C1 C3 H3C 109.5
H3A C3 H3C 109.5
H3B C3 H3C 109.5
O1 C7 C8 113.5(3)
O1 C7 P1 110.7(3)
C8 C7 P1 112.0(3)
O1 C7 H7 106.7
C8 C7 H7 106.7
P1 C7 H7 106.7
C9 C8 C7 123.5(4)
C9 C8 H8 118.3
C7 C8 H8 118.3
C8 C9 C51 125.8(4)
C8 C9 H9 117.1
C51 C9 H9 117.1
C12 C11 C15 108.0(4)
C12 C11 C21 123.0(4)
C15 C11 C21 127.3(4)
C12 C11 Zr1 74.5(2)
C15 C11 Zr1 71.1(2)
C21 C11 Zr1 131.6(3)
C11 C12 C13 108.8(4)
C11 C12 C22 123.1(4)
C13 C12 C22 126.5(4)
C11 C12 Zr1 74.1(2)
C13 C12 Zr1 73.5(2)
C22 C12 Zr1 130.1(3)
C14 C13 C12 107.0(4)
C14 C13 C23 127.1(4)
C12 C13 C23 124.6(4)
C14 C13 Zr1 72.6(2)
C12 C13 Zr1 74.7(2)
C23 C13 Zr1 128.4(3)
C13 C14 C15 108.9(3)
C13 C14 C24 128.4(5)
C15 C14 C24 122.2(5)
C13 C14 Zr1 75.6(2)
C15 C14 Zr1 72.8(2)
C24 C14 Zr1 124.2(3)
C11 C15 C14 107.2(4)
C11 C15 C25 127.3(4)
C14 C15 C25 124.3(4)
C11 C15 Zr1 76.8(2)
C14 C15 Zr1 74.6(2)
C25 C15 Zr1 123.8(3)
C20 C16 C17 107.6(3)
C20 C16 C26 124.6(4)
C17 C16 C26 125.7(3)
C20 C16 Zr1 72.5(2)
C17 C16 Zr1 73.7(2)
C26 C16 Zr1 132.5(3)
C18 C17 C16 107.6(3)
C18 C17 C27 126.0(4)
C16 C17 C27 125.5(3)
C18 C17 Zr1 74.1(2)
C16 C17 Zr1 73.9(2)
C27 C17 Zr1 126.3(3)
C19 C18 C17 108.1(3)
C19 C18 C28 124.7(4)
C17 C18 C28 125.9(4)
C19 C18 Zr1 74.2(2)
C17 C18 Zr1 73.6(2)
C28 C18 Zr1 128.5(3)
C20 C19 C18 108.2(3)
C20 C19 C29 124.4(4)
C18 C19 C29 127.0(4)
C20 C19 Zr1 72.3(2)
C18 C19 Zr1 73.9(2)
C29 C19 Zr1 125.2(3)
C19 C20 C16 108.5(3)
C19 C20 C30 125.2(4)
C16 C20 C30 126.0(4)
C19 C20 Zr1 75.5(2)
C16 C20 Zr1 75.1(2)
C30 C20 Zr1 121.3(3)
C11 C21 H21A 109.5
C11 C21 H21B 109.5
H21A C21 H21B 109.5
C11 C21 H21C 109.5
H21A C21 H21C 109.5
H21B C21 H21C 109.5
C12 C22 H22A 109.5
C12 C22 H22B 109.5
H22A C22 H22B 109.5
C12 C22 H22C 109.5
H22A C22 H22C 109.5
H22B C22 H22C 109.5
C13 C23 H23A 109.5
C13 C23 H23B 109.5
H23A C23 H23B 109.5
C13 C23 H23C 109.5
H23A C23 H23C 109.5
H23B C23 H23C 109.5
C14 C24 H24A 109.5
C14 C24 H24B 109.5
H24A C24 H24B 109.5
C14 C24 H24C 109.5
H24A C24 H24C 109.5
H24B C24 H24C 109.5
C15 C25 H25A 109.5
C15 C25 H25B 109.5
H25A C25 H25B 109.5
C15 C25 H25C 109.5
H25A C25 H25C 109.5
H25B C25 H25C 109.5
C16 C26 H26A 109.5
C16 C26 H26B 109.5
H26A C26 H26B 109.5
C16 C26 H26C 109.5
H26A C26 H26C 109.5
H26B C26 H26C 109.5
C17 C27 H27A 109.5
C17 C27 H27B 109.5
H27A C27 H27B 109.5
C17 C27 H27C 109.5
H27A C27 H27C 109.5
H27B C27 H27C 109.5
C18 C28 H28A 109.5
C18 C28 H28B 109.5
H28A C28 H28B 109.5
C18 C28 H28C 109.5
H28A C28 H28C 109.5
H28B C28 H28C 109.5
C19 C29 H29A 109.5
C19 C29 H29B 109.5
H29A C29 H29B 109.5
C19 C29 H29C 109.5
H29A C29 H29C 109.5
H29B C29 H29C 109.5
C20 C30 H30A 109.5
C20 C30 H30B 109.5
H30A C30 H30B 109.5
C20 C30 H30C 109.5
H30A C30 H30C 109.5
H30B C30 H30C 109.5
C32 C31 C36 119.0(4)
C32 C31 P1 118.9(3)
C36 C31 P1 122.1(3)
C31 C32 C33 119.7(4)
C31 C32 H32 120.1
C33 C32 H32 120.1
C34 C33 C32 120.6(5)
C34 C33 H33 119.7
C32 C33 H33 119.7
C33 C34 C35 120.6(4)
C33 C34 H34 119.7
C35 C34 H34 119.7
C34 C35 C36 119.9(5)
C34 C35 H35 120.1
C36 C35 H35 120.1
C35 C36 C31 120.1(4)
C35 C36 H36 119.9
C31 C36 H36 119.9
C42 C41 C46 118.9(4)
C42 C41 P1 119.6(4)
C46 C41 P1 121.5(3)
C43 C42 C41 120.5(5)
C43 C42 H42 119.8
C41 C42 H42 119.8
C44 C43 C42 119.9(5)
C44 C43 H43 120.0
C42 C43 H43 120.0
C45 C44 C43 120.8(5)
C45 C44 H44 119.6
C43 C44 H44 119.6
C44 C45 C46 120.1(6)
C44 C45 H45 120.0
C46 C45 H45 120.0
C41 C46 C45 119.8(5)
C41 C46 H46 120.1
C45 C46 H46 120.1
C56 C51 C52 117.8(4)
C56 C51 C9 122.7(4)
C52 C51 C9 119.4(4)
C51 C52 C53 121.2(5)
C51 C52 H52 119.4
C53 C52 H52 119.4
C54 C53 C52 120.2(5)
C54 C53 H53 119.9
C52 C53 H53 119.9
C55 C54 C53 119.5(5)
C55 C54 H54 120.3
C53 C54 H54 120.3
C54 C55 C56 120.3(6)
C54 C55 H55 119.8
C56 C55 H55 119.8
C51 C56 C55 121.0(5)
C51 C56 H56 119.5
C55 C56 H56 119.5
C62 C61 C66 113.0(3)
C62 C61 B1 126.7(3)
C66 C61 B1 120.1(3)
F62 C62 C61 121.1(3)
F62 C62 C63 114.3(4)
C61 C62 C63 124.6(4)
F63 C63 C64 119.7(4)
F63 C63 C62 120.9(4)
C64 C63 C62 119.4(4)
F64 C64 C65 120.9(4)
F64 C64 C63 120.0(4)
C65 C64 C63 119.1(4)
F65 C65 C64 120.6(4)
F65 C65 C66 120.3(4)
C64 C65 C66 119.1(4)
F66 C66 C65 115.8(4)
F66 C66 C61 119.5(3)
C65 C66 C61 124.7(4)
C72 C71 C76 112.7(3)
C72 C71 B1 127.9(3)
C76 C71 B1 119.3(3)
F72 C72 C73 115.2(3)
F72 C72 C71 121.1(3)
C73 C72 C71 123.8(3)
F73 C73 C74 120.1(4)
F73 C73 C72 119.9(4)
C74 C73 C72 119.9(4)
F74 C74 C75 120.3(4)
F74 C74 C73 120.4(4)
C75 C74 C73 119.2(4)
F75 C75 C74 120.2(4)
F75 C75 C76 120.7(4)
C74 C75 C76 119.1(3)
F76 C76 C75 115.6(3)
F76 C76 C71 119.3(3)
C75 C76 C71 125.1(3)
C86 C81 C82 112.4(3)
C86 C81 B1 127.6(3)
C82 C81 B1 119.5(3)
F82 C82 C83 116.0(4)
F82 C82 C81 118.9(3)
C83 C82 C81 125.1(4)
F83 C83 C82 120.8(4)
F83 C83 C84 120.3(4)
C82 C83 C84 118.9(4)
F84 C84 C85 121.4(4)
F84 C84 C83 119.7(4)
C85 C84 C83 118.9(4)
F85 C85 C84 119.6(4)
F85 C85 C86 120.3(4)
C84 C85 C86 120.1(4)
F86 C86 C85 114.7(3)
F86 C86 C81 120.8(3)
C85 C86 C81 124.5(4)
C92 C91 C96 113.6(3)
C92 C91 B1 119.4(3)
C96 C91 B1 126.6(3)
F92 C92 C93 116.5(3)
F92 C92 C91 119.7(3)
C93 C92 C91 123.8(4)
F93 C93 C94 120.1(4)
F93 C93 C92 120.0(4)
C94 C93 C92 119.9(4)
F94 C94 C95 120.8(4)
F94 C94 C93 120.2(4)
C95 C94 C93 118.9(4)
F95 C95 C94 119.7(4)
F95 C95 C96 119.8(4)
C94 C95 C96 120.4(4)
F96 C96 C95 115.3(3)
F96 C96 C91 121.5(3)
C95 C96 C91 123.2(4)
C115 C111 C112 111.0(12)
C115 C111 H11A 109.4
C112 C111 H11A 109.4
C115 C111 H11B 109.4
C112 C111 H11B 109.4
H11A C111 H11B 108.0
C111 C112 C113 108.6(11)
C111 C112 H11C 110.0
C113 C112 H11C 110.0
C111 C112 H11D 110.0
C113 C112 H11D 110.0
H11C C112 H11D 108.3
C114 C113 C112 99.4(11)
C114 C113 H11E 111.9
C112 C113 H11E 111.9
C114 C113 H11F 111.9
C112 C113 H11F 111.9
H11E C113 H11F 109.6
C113 C114 C115 115.1(12)
C113 C114 H11G 108.5
C115 C114 H11G 108.5
C113 C114 H11H 108.5
C115 C114 H11H 108.5
H11G C114 H11H 107.5
C111 C115 C114 99.6(11)
C111 C115 H11I 111.8
C114 C115 H11I 111.8
C111 C115 H11J 111.8
C114 C115 H11J 111.8
H11I C115 H11J 109.6
C105 C101 C102 108.7(12)
C105 C101 H10A 109.9
C102 C101 H10A 109.9
C105 C101 H10B 109.9
C102 C101 H10B 109.9
H10A C101 H10B 108.3
C101 C102 C103 104.8(11)
C101 C102 H10C 110.8
C103 C102 H10C 110.8
C101 C102 H10D 110.8
C103 C102 H10D 110.8
H10C C102 H10D 108.9
C104 C103 C102 99.8(10)
C104 C103 H10E 111.8
C102 C103 H10E 111.8
C104 C103 H10F 111.8
C102 C103 H10F 111.8
H10E C103 H10F 109.5
C105 C104 C103 116.2(12)
C105 C104 H10G 108.2
C103 C104 H10G 108.2
C105 C104 H10H 108.2
C103 C104 H10H 108.2
H10G C104 H10H 107.4
C104 C105 C101 105.9(12)
C104 C105 H10I 110.6
C101 C105 H10I 110.6
C104 C105 H10J 110.6
C101 C105 H10J 110.6
H10I C105 H10J 108.7

loop_
_geom_bond_atom_site_label_1
_geom_bond_atom_site_label_2
_geom_bond_distance
Zr1 O1 2.020(2)
Zr1 C1 2.327(4)
Zr1 C20 2.527(4)
Zr1 C15 2.532(4)
Zr1 C14 2.555(4)
Zr1 C17 2.558(4)
Zr1 C16 2.560(4)
Zr1 C18 2.565(4)
Zr1 C19 2.568(4)
Zr1 C13 2.594(4)
Zr1 C11 2.604(4)
Zr1 C12 2.610(4)
P1 C2 1.791(4)
P1 C41 1.801(4)
P1 C31 1.812(4)
P1 C7 1.863(4)
O1 C7 1.380(4)
B1 C61 1.651(5)
B1 C81 1.654(5)
B1 C91 1.659(5)
B1 C71 1.665(5)
C1 C2 1.377(5)
C1 C3 1.521(5)
C2 Si1A 1.910(10)
C2 Si1 1.934(8)
Si1 C4 1.854(9)
Si1 C5 1.858(10)
Si1 C6 1.863(10)
C4 H4A 0.9700
C4 H4B 0.9700
C4 H4C 0.9700
C5 H5A 0.9700
C5 H5B 0.9700
C5 H5C 0.9700
C6 H6A 0.9700
C6 H6B 0.9700
C6 H6C 0.9700
Si1A C4A 1.851(11)
Si1A C6A 1.856(12)
Si1A C5A 1.865(11)
C4A H4A1 0.9700
C4A H4A2 0.9700
C4A H4A3 0.9700
C5A H5A1 0.9700
C5A H5A2 0.9700
C5A H5A3 0.9700
C6A H6A1 0.9700
C6A H6A2 0.9700
C6A H6A3 0.9700
C3 H3A 0.9700
C3 H3B 0.9700
C3 H3C 0.9700
C7 C8 1.500(5)
C7 H7 0.9900
C8 C9 1.322(6)
C8 H8 0.9400
C9 C51 1.481(5)
C9 H9 0.9400
C11 C12 1.414(6)
C11 C15 1.420(5)
C11 C21 1.496(5)
C12 C13 1.424(6)
C12 C22 1.509(6)
C13 C14 1.414(7)
C13 C23 1.494(7)
C14 C15 1.428(6)
C14 C24 1.507(6)
C15 C25 1.505(6)
C16 C20 1.418(5)
C16 C17 1.425(5)
C16 C26 1.510(5)
C17 C18 1.424(5)
C17 C27 1.506(5)
C18 C19 1.411(5)
C18 C28 1.509(5)
C19 C20 1.410(5)
C19 C29 1.511(5)
C20 C30 1.513(5)
C21 H21A 0.9700
C21 H21B 0.9700
C21 H21C 0.9700
C22 H22A 0.9700
C22 H22B 0.9700
C22 H22C 0.9700
C23 H23A 0.9700
C23 H23B 0.9700
C23 H23C 0.9700
C24 H24A 0.9700
C24 H24B 0.9700
C24 H24C 0.9700
C25 H25A 0.9700
C25 H25B 0.9700
C25 H25C 0.9700
C26 H26A 0.9700
C26 H26B 0.9700
C26 H26C 0.9700
C27 H27A 0.9700
C27 H27B 0.9700
C27 H27C 0.9700
C28 H28A 0.9700
C28 H28B 0.9700
C28 H28C 0.9700
C29 H29A 0.9700
C29 H29B 0.9700
C29 H29C 0.9700
C30 H30A 0.9700
C30 H30B 0.9700
C30 H30C 0.9700
C31 C32 1.379(6)
C31 C36 1.390(6)
C32 C33 1.398(6)
C32 H32 0.9400
C33 C34 1.347(7)
C33 H33 0.9400
C34 C35 1.367(7)
C34 H34 0.9400
C35 C36 1.389(6)
C35 H35 0.9400
C36 H36 0.9400
C41 C42 1.387(6)
C41 C46 1.391(6)
C42 C43 1.381(7)
C42 H42 0.9400
C43 C44 1.366(9)
C43 H43 0.9400
C44 C45 1.363(9)
C44 H44 0.9400
C45 C46 1.391(7)
C45 H45 0.9400
C46 H46 0.9400
C51 C56 1.368(6)
C51 C52 1.368(6)
C52 C53 1.382(7)
C52 H52 0.9400
C53 C54 1.365(9)
C53 H53 0.9400
C54 C55 1.348(9)
C54 H54 0.9400
C55 C56 1.391(7)
C55 H55 0.9400
C56 H56 0.9400
C61 C62 1.381(5)
C61 C66 1.393(5)
F62 C62 1.354(5)
C62 C63 1.386(5)
F63 C63 1.341(5)
C63 C64 1.380(7)
F64 C64 1.340(4)
C64 C65 1.369(7)
F65 C65 1.336(5)
C65 C66 1.387(5)
F66 C66 1.345(5)
C71 C72 1.391(5)
C71 C76 1.394(5)
F72 C72 1.351(4)
C72 C73 1.387(6)
F73 C73 1.344(4)
C73 C74 1.369(6)
F74 C74 1.347(4)
C74 C75 1.366(6)
F75 C75 1.347(4)
C75 C76 1.375(5)
F76 C76 1.359(4)
C81 C86 1.384(5)
C81 C82 1.390(5)
F82 C82 1.356(4)
C82 C83 1.370(6)
F83 C83 1.340(5)
C83 C84 1.382(6)
F84 C84 1.344(5)
C84 C85 1.352(6)
F85 C85 1.352(4)
C85 C86 1.377(6)
F86 C86 1.360(4)
C91 C92 1.390(5)
C91 C96 1.393(5)
F92 C92 1.350(4)
C92 C93 1.380(5)
F93 C93 1.351(5)
C93 C94 1.367(6)
F94 C94 1.347(4)
C94 C95 1.356(6)
F95 C95 1.347(5)
C95 C96 1.386(6)
F96 C96 1.345(4)
C111 C115 1.467(15)
C111 C112 1.495(15)
C111 H11A 0.9800
C111 H11B 0.9800
C112 C113 1.584(16)
C112 H11C 0.9800
C112 H11D 0.9800
C113 C114 1.502(15)
C113 H11E 0.9800
C113 H11F 0.9800
C114 C115 1.560(16)
C114 H11G 0.9800
C114 H11H 0.9800
C115 H11I 0.9800
C115 H11J 0.9800
C101 C105 1.522(17)
C101 C102 1.524(16)
C101 H10A 0.9800
C101 H10B 0.9800
C102 C103 1.598(17)
C102 H10C 0.9800
C102 H10D 0.9800
C103 C104 1.520(16)
C103 H10E 0.9800
C103 H10F 0.9800
C104 C105 1.350(14)
C104 H10G 0.9800
C104 H10H 0.9800
C105 H10I 0.9800
C105 H10J 0.9800

loop_
_geom_torsion_atom_site_label_1
_geom_torsion_atom_site_label_2
_geom_torsion_atom_site_label_3
_geom_torsion_atom_site_label_4
_geom_torsion
C1 Zr1 O1 C7 -42.6(3)
C20 Zr1 O1 C7 -171.6(3)
C15 Zr1 O1 C7 90.9(3)
C14 Zr1 O1 C7 65.5(3)
C17 Zr1 O1 C7 -137.6(3)
C16 Zr1 O1 C7 -174.5(3)
C18 Zr1 O1 C7 -120.3(3)
C19 Zr1 O1 C7 -140.6(3)
C13 Zr1 O1 C7 37.0(3)
C11 Zr1 O1 C7 79.6(3)
C12 Zr1 O1 C7 38.8(3)
O1 Zr1 C1 C2 1.6(4)
C20 Zr1 C1 C2 83.3(4)
C15 Zr1 C1 C2 -100.8(4)
C14 Zr1 C1 C2 -77.8(4)
C17 Zr1 C1 C2 131.1(4)
C16 Zr1 C1 C2 125.0(4)
C18 Zr1 C1 C2 103.9(4)
C19 Zr1 C1 C2 77.5(4)
C13 Zr1 C1 C2 -94.7(4)
C11 Zr1 C1 C2 -134.2(4)
C12 Zr1 C1 C2 -126.2(4)
O1 Zr1 C1 C3 -177.4(3)
C20 Zr1 C1 C3 -95.7(3)
C15 Zr1 C1 C3 80.2(3)
C14 Zr1 C1 C3 103.2(3)
C17 Zr1 C1 C3 -48.0(3)
C16 Zr1 C1 C3 -54.1(3)
C18 Zr1 C1 C3 -75.1(3)
C19 Zr1 C1 C3 -101.5(3)
C13 Zr1 C1 C3 86.3(3)
C11 Zr1 C1 C3 46.8(3)
C12 Zr1 C1 C3 54.7(3)
C3 C1 C2 P1 178.6(3)
Zr1 C1 C2 P1 -0.4(5)
C3 C1 C2 Si1A -9.7(7)
Zr1 C1 C2 Si1A 171.3(5)
C3 C1 C2 Si1 4.8(7)
Zr1 C1 C2 Si1 -174.1(5)
C41 P1 C2 C1 -101.4(4)
C31 P1 C2 C1 137.7(3)
C7 P1 C2 C1 23.1(4)
C41 P1 C2 Si1A 86.9(6)
C31 P1 C2 Si1A -34.0(6)
C7 P1 C2 Si1A -148.6(5)
C41 P1 C2 Si1 73.0(5)
C31 P1 C2 Si1 -48.0(5)
C7 P1 C2 Si1 -162.5(4)
C1 C2 Si1 C4 52.3(7)
P1 C2 Si1 C4 -121.5(6)
Si1A C2 Si1 C4 127(3)
C1 C2 Si1 C5 -67.7(7)
P1 C2 Si1 C5 118.5(6)
Si1A C2 Si1 C5 7(2)
C1 C2 Si1 C6 173.3(6)
P1 C2 Si1 C6 -0.5(7)
Si1A C2 Si1 C6 -112(3)
C1 C2 Si1A C4A 52.3(9)
P1 C2 Si1A C4A -136.4(8)
Si1 C2 Si1A C4A -62(2)
C1 C2 Si1A C6A 173.1(8)
P1 C2 Si1A C6A -15.5(10)
Si1 C2 Si1A C6A 59(2)
C1 C2 Si1A C5A -69.1(8)
P1 C2 Si1A C5A 102.3(8)
Si1 C2 Si1A C5A 177(3)
Zr1 O1 C7 C8 -159.0(2)
Zr1 O1 C7 P1 74.0(3)
C2 P1 C7 O1 -57.2(3)
C41 P1 C7 O1 66.9(3)
C31 P1 C7 O1 -176.3(2)
C2 P1 C7 C8 175.0(3)
C41 P1 C7 C8 -61.0(3)
C31 P1 C7 C8 55.9(3)
O1 C7 C8 C9 -5.4(6)
P1 C7 C8 C9 120.9(4)
C7 C8 C9 C51 179.4(4)
O1 Zr1 C11 C12 -94.6(2)
C1 Zr1 C11 C12 15.3(3)
C20 Zr1 C11 C12 165.5(2)
C15 Zr1 C11 C12 -115.7(4)
C14 Zr1 C11 C12 -77.0(3)
C17 Zr1 C11 C12 113.2(2)
C16 Zr1 C11 C12 144.2(2)
C18 Zr1 C11 C12 109.0(2)
C19 Zr1 C11 C12 147.9(2)
C13 Zr1 C11 C12 -36.6(2)
O1 Zr1 C11 C15 21.2(3)
C1 Zr1 C11 C15 131.1(3)
C20 Zr1 C11 C15 -78.8(3)
C14 Zr1 C11 C15 38.8(3)
C17 Zr1 C11 C15 -131.1(3)
C16 Zr1 C11 C15 -100.1(3)
C18 Zr1 C11 C15 -135.3(2)
C19 Zr1 C11 C15 -96.4(3)
C13 Zr1 C11 C15 79.1(3)
C12 Zr1 C11 C15 115.7(4)
O1 Zr1 C11 C21 144.8(3)
C1 Zr1 C11 C21 -105.3(4)
C20 Zr1 C11 C21 44.8(4)
C15 Zr1 C11 C21 123.6(5)
C14 Zr1 C11 C21 162.4(4)
C17 Zr1 C11 C21 -7.5(4)
C16 Zr1 C11 C21 23.5(4)
C18 Zr1 C11 C21 -11.6(4)
C19 Zr1 C11 C21 27.3(4)
C13 Zr1 C11 C21 -157.3(4)
C12 Zr1 C11 C21 -120.6(5)
C15 C11 C12 C13 2.2(4)
C21 C11 C12 C13 -164.3(4)
Zr1 C11 C12 C13 65.9(3)
C15 C11 C12 C22 168.4(4)
C21 C11 C12 C22 2.0(6)
Zr1 C11 C12 C22 -127.9(4)
C15 C11 C12 Zr1 -63.7(3)
C21 C11 C12 Zr1 129.9(4)
O1 Zr1 C12 C11 112.2(2)
C1 Zr1 C12 C11 -166.3(2)
C20 Zr1 C12 C11 -20.5(3)
C15 Zr1 C12 C11 36.8(2)
C14 Zr1 C12 C11 78.1(3)
C17 Zr1 C12 C11 -70.6(2)
C16 Zr1 C12 C11 -37.4(3)
C18 Zr1 C12 C11 -94.0(2)
C19 Zr1 C12 C11 -69.2(4)
C13 Zr1 C12 C11 115.7(4)
O1 Zr1 C12 C13 -3.5(3)
C1 Zr1 C12 C13 78.1(3)
C20 Zr1 C12 C13 -136.1(3)
C15 Zr1 C12 C13 -78.9(3)
C14 Zr1 C12 C13 -37.5(3)
C17 Zr1 C12 C13 173.7(3)
C16 Zr1 C12 C13 -153.0(3)
C18 Zr1 C12 C13 150.3(3)
C19 Zr1 C12 C13 175.1(3)
C11 Zr1 C12 C13 -115.7(4)
O1 Zr1 C12 C22 -127.7(4)
C1 Zr1 C12 C22 -46.2(4)
C20 Zr1 C12 C22 99.6(4)
C15 Zr1 C12 C22 156.9(5)
C14 Zr1 C12 C22 -161.8(5)
C17 Zr1 C12 C22 49.5(4)
C16 Zr1 C12 C22 82.7(4)
C18 Zr1 C12 C22 26.1(5)
C19 Zr1 C12 C22 50.9(6)
C13 Zr1 C12 C22 -124.2(5)
C11 Zr1 C12 C22 120.1(5)
C11 C12 C13 C14 -0.3(4)
C22 C12 C13 C14 -166.0(4)
Zr1 C12 C13 C14 65.9(3)
C11 C12 C13 C23 167.4(4)
C22 C12 C13 C23 1.8(7)
Zr1 C12 C13 C23 -126.4(4)
C11 C12 C13 Zr1 -66.2(3)
C22 C12 C13 Zr1 128.1(4)
O1 Zr1 C13 C14 63.4(2)
C1 Zr1 C13 C14 148.3(3)
C20 Zr1 C13 C14 -28.6(4)
C15 Zr1 C13 C14 -37.2(2)
C17 Zr1 C13 C14 -122.4(3)
C16 Zr1 C13 C14 -76.4(3)
C18 Zr1 C13 C14 -170.0(3)
C19 Zr1 C13 C14 79.8(10)
C11 Zr1 C13 C14 -77.6(3)
C12 Zr1 C13 C14 -113.8(4)
O1 Zr1 C13 C12 177.2(3)
C1 Zr1 C13 C12 -97.9(3)
C20 Zr1 C13 C12 85.3(4)
C15 Zr1 C13 C12 76.6(3)
C14 Zr1 C13 C12 113.8(4)
C17 Zr1 C13 C12 -8.6(4)
C16 Zr1 C13 C12 37.4(3)
C18 Zr1 C13 C12 -56.2(4)
C19 Zr1 C13 C12 -166.4(8)
C11 Zr1 C13 C12 36.3(2)
O1 Zr1 C13 C23 -60.5(5)
C1 Zr1 C13 C23 24.4(4)
C20 Zr1 C13 C23 -152.4(4)
C15 Zr1 C13 C23 -161.1(5)
C14 Zr1 C13 C23 -123.9(5)
C17 Zr1 C13 C23 113.7(4)
C16 Zr1 C13 C23 159.7(4)
C18 Zr1 C13 C23 66.1(5)
C19 Zr1 C13 C23 -44.1(12)
C11 Zr1 C13 C23 158.6(5)
C12 Zr1 C13 C23 122.3(6)
C12 C13 C14 C15 -1.6(4)
C23 C13 C14 C15 -169.0(4)
Zr1 C13 C14 C15 65.7(3)
C12 C13 C14 C24 170.2(4)
C23 C13 C14 C24 2.8(7)
Zr1 C13 C14 C24 -122.5(4)
C12 C13 C14 Zr1 -67.3(3)
C23 C13 C14 Zr1 125.3(4)
O1 Zr1 C14 C13 -115.7(2)
C1 Zr1 C14 C13 -32.9(3)
C20 Zr1 C14 C13 164.4(2)
C15 Zr1 C14 C13 115.4(3)
C17 Zr1 C14 C13 94.4(3)
C16 Zr1 C14 C13 126.5(2)
C18 Zr1 C14 C13 130.9(11)
C19 Zr1 C14 C13 -165.3(2)
C11 Zr1 C14 C13 77.3(2)
C12 Zr1 C14 C13 37.4(2)
O1 Zr1 C14 C15 128.8(2)
C1 Zr1 C14 C15 -148.3(2)
C20 Zr1 C14 C15 49.0(3)
C17 Zr1 C14 C15 -21.1(4)
C16 Zr1 C14 C15 11.1(3)
C18 Zr1 C14 C15 15.5(13)
C19 Zr1 C14 C15 79.3(3)
C13 Zr1 C14 C15 -115.4(3)
C11 Zr1 C14 C15 -38.1(2)
C12 Zr1 C14 C15 -78.0(2)
O1 Zr1 C14 C24 11.2(5)
C1 Zr1 C14 C24 94.1(5)
C20 Zr1 C14 C24 -68.6(5)
C15 Zr1 C14 C24 -117.6(6)
C17 Zr1 C14 C24 -138.7(4)
C16 Zr1 C14 C24 -106.6(5)
C18 Zr1 C14 C24 -102.1(12)
C19 Zr1 C14 C24 -38.4(6)
C13 Zr1 C14 C24 127.0(6)
C11 Zr1 C14 C24 -155.7(5)
C12 Zr1 C14 C24 164.4(5)
C12 C11 C15 C14 -3.1(4)
C21 C11 C15 C14 162.5(4)
Zr1 C11 C15 C14 -69.0(3)
C12 C11 C15 C25 -171.5(4)
C21 C11 C15 C25 -5.8(7)
Zr1 C11 C15 C25 122.7(4)
C12 C11 C15 Zr1 65.9(3)
C21 C11 C15 Zr1 -128.4(4)
C13 C14 C15 C11 2.9(4)
C24 C14 C15 C11 -169.5(4)
Zr1 C14 C15 C11 70.5(3)
C13 C14 C15 C25 171.7(4)
C24 C14 C15 C25 -0.7(6)
Zr1 C14 C15 C25 -120.7(4)
C13 C14 C15 Zr1 -67.6(3)
C24 C14 C15 Zr1 120.0(4)
O1 Zr1 C15 C11 -164.2(2)
C1 Zr1 C15 C11 -68.6(3)
C20 Zr1 C15 C11 108.1(3)
C14 Zr1 C15 C11 -112.3(4)
C17 Zr1 C15 C11 54.2(3)
C16 Zr1 C15 C11 77.2(3)
C18 Zr1 C15 C11 70.3(3)
C19 Zr1 C15 C11 113.7(2)
C13 Zr1 C15 C11 -76.0(3)
C12 Zr1 C15 C11 -36.1(2)
O1 Zr1 C15 C14 -51.8(3)
C1 Zr1 C15 C14 43.7(3)
C20 Zr1 C15 C14 -139.5(2)
C17 Zr1 C15 C14 166.5(2)
C16 Zr1 C15 C14 -170.5(2)
C18 Zr1 C15 C14 -177.3(2)
C19 Zr1 C15 C14 -134.0(2)
C13 Zr1 C15 C14 36.3(2)
C11 Zr1 C15 C14 112.3(4)
C12 Zr1 C15 C14 76.2(3)
O1 Zr1 C15 C25 69.5(4)
C1 Zr1 C15 C25 165.1(3)
C20 Zr1 C15 C25 -18.2(4)
C14 Zr1 C15 C25 121.3(4)
C17 Zr1 C15 C25 -72.1(4)
C16 Zr1 C15 C25 -49.2(4)
C18 Zr1 C15 C25 -56.0(4)
C19 Zr1 C15 C25 -12.7(4)
C13 Zr1 C15 C25 157.7(4)
C11 Zr1 C15 C25 -126.3(5)
C12 Zr1 C15 C25 -162.4(4)
O1 Zr1 C16 C20 5.3(3)
C1 Zr1 C16 C20 -103.5(2)
C15 Zr1 C16 C20 107.8(2)
C14 Zr1 C16 C20 101.9(2)
C17 Zr1 C16 C20 -114.9(3)
C18 Zr1 C16 C20 -77.5(2)
C19 Zr1 C16 C20 -37.4(2)
C13 Zr1 C16 C20 138.5(2)
C11 Zr1 C16 C20 139.4(2)
C12 Zr1 C16 C20 158.0(2)
O1 Zr1 C16 C17 120.2(2)
C1 Zr1 C16 C17 11.4(3)
C20 Zr1 C16 C17 114.9(3)
C15 Zr1 C16 C17 -137.2(2)
C14 Zr1 C16 C17 -143.2(2)
C18 Zr1 C16 C17 37.4(2)
C19 Zr1 C16 C17 77.6(2)
C13 Zr1 C16 C17 -106.6(3)
C11 Zr1 C16 C17 -105.7(2)
C12 Zr1 C16 C17 -87.1(2)
O1 Zr1 C16 C26 -115.9(4)
C1 Zr1 C16 C26 135.2(4)
C20 Zr1 C16 C26 -121.2(5)
C15 Zr1 C16 C26 -13.4(4)
C14 Zr1 C16 C26 -19.3(4)
C17 Zr1 C16 C26 123.9(5)
C18 Zr1 C16 C26 161.3(4)
C19 Zr1 C16 C26 -158.6(4)
C13 Zr1 C16 C26 17.2(5)
C11 Zr1 C16 C26 18.1(4)
C12 Zr1 C16 C26 36.8(4)
C20 C16 C17 C18 -1.9(4)
C26 C16 C17 C18 161.9(4)
Zr1 C16 C17 C18 -67.1(2)
C20 C16 C17 C27 -171.4(4)
C26 C16 C17 C27 -7.6(6)
Zr1 C16 C17 C27 123.4(4)
C20 C16 C17 Zr1 65.2(3)
C26 C16 C17 Zr1 -131.0(4)
O1 Zr1 C17 C18 33.2(3)
C1 Zr1 C17 C18 -56.9(2)
C20 Zr1 C17 C18 77.1(2)
C15 Zr1 C17 C18 161.1(2)
C14 Zr1 C17 C18 173.1(2)
C16 Zr1 C17 C18 114.2(3)
C19 Zr1 C17 C18 36.8(2)
C13 Zr1 C17 C18 -139.3(2)
C11 Zr1 C17 C18 -173.4(2)
C12 Zr1 C17 C18 -143.9(2)
O1 Zr1 C17 C16 -81.0(3)
C1 Zr1 C17 C16 -171.0(2)
C20 Zr1 C17 C16 -37.1(2)
C15 Zr1 C17 C16 46.9(2)
C14 Zr1 C17 C16 58.9(3)
C18 Zr1 C17 C16 -114.2(3)
C19 Zr1 C17 C16 -77.4(2)
C13 Zr1 C17 C16 106.6(3)
C11 Zr1 C17 C16 72.4(2)
C12 Zr1 C17 C16 101.9(2)
O1 Zr1 C17 C27 156.4(3)
C1 Zr1 C17 C27 66.4(3)
C20 Zr1 C17 C27 -159.6(4)
C15 Zr1 C17 C27 -75.7(4)
C14 Zr1 C17 C27 -63.6(4)
C16 Zr1 C17 C27 -122.6(4)
C18 Zr1 C17 C27 123.3(4)
C19 Zr1 C17 C27 160.1(4)
C13 Zr1 C17 C27 -16.0(4)
C11 Zr1 C17 C27 -50.2(3)
C12 Zr1 C17 C27 -20.6(4)
C16 C17 C18 C19 0.2(4)
C27 C17 C18 C19 169.7(4)
Zr1 C17 C18 C19 -66.7(2)
C16 C17 C18 C28 -167.1(4)
C27 C17 C18 C28 2.3(6)
Zr1 C17 C18 C28 126.0(4)
C16 C17 C18 Zr1 66.9(3)
C27 C17 C18 Zr1 -123.6(4)
O1 Zr1 C18 C19 -39.7(2)
C1 Zr1 C18 C19 -123.2(2)
C20 Zr1 C18 C19 36.7(2)
C15 Zr1 C18 C19 85.9(3)
C14 Zr1 C18 C19 72.6(12)
C17 Zr1 C18 C19 114.9(3)
C16 Zr1 C18 C19 77.4(2)
C13 Zr1 C18 C19 -165.1(3)
C11 Zr1 C18 C19 122.7(2)
C12 Zr1 C18 C19 161.3(2)
O1 Zr1 C18 C17 -154.6(2)
C1 Zr1 C18 C17 122.0(2)
C20 Zr1 C18 C17 -78.1(2)
C15 Zr1 C18 C17 -28.9(3)
C14 Zr1 C18 C17 -42.3(12)
C16 Zr1 C18 C17 -37.5(2)
C19 Zr1 C18 C17 -114.9(3)
C13 Zr1 C18 C17 80.0(3)
C11 Zr1 C18 C17 7.9(3)
C12 Zr1 C18 C17 46.5(3)
O1 Zr1 C18 C28 82.3(4)
C1 Zr1 C18 C28 -1.2(3)
C20 Zr1 C18 C28 158.7(4)
C15 Zr1 C18 C28 -152.1(3)
C14 Zr1 C18 C28 -165.4(10)
C17 Zr1 C18 C28 -123.1(5)
C16 Zr1 C18 C28 -160.6(4)
C19 Zr1 C18 C28 122.0(4)
C13 Zr1 C18 C28 -43.1(5)
C11 Zr1 C18 C28 -115.3(4)
C12 Zr1 C18 C28 -76.7(4)
C17 C18 C19 C20 1.5(4)
C28 C18 C19 C20 169.1(3)
Zr1 C18 C19 C20 -64.8(3)
C17 C18 C19 C29 -171.4(4)
C28 C18 C19 C29 -3.8(6)
Zr1 C18 C19 C29 122.3(4)
C17 C18 C19 Zr1 66.3(3)
C28 C18 C19 Zr1 -126.1(4)
O1 Zr1 C19 C20 -104.5(2)
C1 Zr1 C19 C20 171.4(2)
C15 Zr1 C19 C20 -10.3(3)
C14 Zr1 C19 C20 -53.9(3)
C17 Zr1 C19 C20 78.4(2)
C16 Zr1 C19 C20 37.7(2)
C18 Zr1 C19 C20 115.6(3)
C13 Zr1 C19 C20 -121.3(9)
C11 Zr1 C19 C20 33.1(3)
C12 Zr1 C19 C20 76.6(4)
O1 Zr1 C19 C18 139.9(2)
C1 Zr1 C19 C18 55.8(2)
C20 Zr1 C19 C18 -115.6(3)
C15 Zr1 C19 C18 -125.9(2)
C14 Zr1 C19 C18 -169.4(2)
C17 Zr1 C19 C18 -37.2(2)
C16 Zr1 C19 C18 -77.9(2)
C13 Zr1 C19 C18 123.1(9)
C11 Zr1 C19 C18 -82.5(3)
C12 Zr1 C19 C18 -39.0(4)
O1 Zr1 C19 C29 15.6(3)
C1 Zr1 C19 C29 -68.5(4)
C20 Zr1 C19 C29 120.1(4)
C15 Zr1 C19 C29 109.8(4)
C14 Zr1 C19 C29 66.3(4)
C17 Zr1 C19 C29 -161.5(4)
C16 Zr1 C19 C29 157.8(4)
C18 Zr1 C19 C29 -124.3(4)
C13 Zr1 C19 C29 -1.2(11)
C11 Zr1 C19 C29 153.2(3)
C12 Zr1 C19 C29 -163.3(3)
C18 C19 C20 C16 -2.7(4)
C29 C19 C20 C16 170.4(3)
Zr1 C19 C20 C16 -68.5(3)
C18 C19 C20 C30 -175.9(4)
C29 C19 C20 C30 -2.7(6)
Zr1 C19 C20 C30 118.3(4)
C18 C19 C20 Zr1 65.8(2)
C29 C19 C20 Zr1 -121.1(4)
C17 C16 C20 C19 2.9(4)
C26 C16 C20 C19 -161.2(4)
Zr1 C16 C20 C19 68.8(3)
C17 C16 C20 C30 175.9(4)
C26 C16 C20 C30 11.9(6)
Zr1 C16 C20 C30 -118.1(4)
C17 C16 C20 Zr1 -66.0(3)
C26 C16 C20 Zr1 130.0(4)
O1 Zr1 C20 C19 70.7(2)
C1 Zr1 C20 C19 -11.0(3)
C15 Zr1 C20 C19 172.0(2)
C14 Zr1 C20 C19 147.8(2)
C17 Zr1 C20 C19 -77.0(2)
C16 Zr1 C20 C19 -114.0(3)
C18 Zr1 C20 C19 -36.5(2)
C13 Zr1 C20 C19 165.0(2)
C11 Zr1 C20 C19 -156.3(2)
C12 Zr1 C20 C19 -145.3(2)
O1 Zr1 C20 C16 -175.3(2)
C1 Zr1 C20 C16 103.0(2)
C15 Zr1 C20 C16 -74.0(2)
C14 Zr1 C20 C16 -98.2(2)
C17 Zr1 C20 C16 37.1(2)
C18 Zr1 C20 C16 77.5(2)
C19 Zr1 C20 C16 114.0(3)
C13 Zr1 C20 C16 -81.0(3)
C11 Zr1 C20 C16 -42.2(2)
C12 Zr1 C20 C16 -31.3(3)
O1 Zr1 C20 C30 -52.0(3)
C1 Zr1 C20 C30 -133.7(3)
C15 Zr1 C20 C30 49.4(3)
C14 Zr1 C20 C30 25.1(4)
C17 Zr1 C20 C30 160.4(4)
C16 Zr1 C20 C30 123.3(4)
C18 Zr1 C20 C30 -159.2(4)
C19 Zr1 C20 C30 -122.7(4)
C13 Zr1 C20 C30 42.3(5)
C11 Zr1 C20 C30 81.1(3)
C12 Zr1 C20 C30 92.0(4)
C2 P1 C31 C32 -53.3(4)
C41 P1 C31 C32 -175.7(4)
C7 P1 C31 C32 65.4(4)
C2 P1 C31 C36 128.2(4)
C41 P1 C31 C36 5.8(4)
C7 P1 C31 C36 -113.2(4)
C36 C31 C32 C33 -0.1(7)
P1 C31 C32 C33 -178.6(4)
C31 C32 C33 C34 -1.8(8)
C32 C33 C34 C35 2.7(9)
C33 C34 C35 C36 -1.6(9)
C34 C35 C36 C31 -0.3(8)
C32 C31 C36 C35 1.1(7)
P1 C31 C36 C35 179.6(4)
C2 P1 C41 C42 -9.8(4)
C31 P1 C41 C42 112.5(4)
C7 P1 C41 C42 -133.6(3)
C2 P1 C41 C46 168.2(4)
C31 P1 C41 C46 -69.5(4)
C7 P1 C41 C46 44.4(4)
C46 C41 C42 C43 0.6(7)
P1 C41 C42 C43 178.6(4)
C41 C42 C43 C44 -2.2(8)
C42 C43 C44 C45 1.9(11)
C43 C44 C45 C46 0.1(12)
C42 C41 C46 C45 1.4(8)
P1 C41 C46 C45 -176.6(5)
C44 C45 C46 C41 -1.8(10)
C8 C9 C51 C56 -15.3(7)
C8 C9 C51 C52 166.3(5)
C56 C51 C52 C53 1.2(8)
C9 C51 C52 C53 179.7(5)
C51 C52 C53 C54 -0.7(9)
C52 C53 C54 C55 0.4(10)
C53 C54 C55 C56 -0.7(11)
C52 C51 C56 C55 -1.5(9)
C9 C51 C56 C55 -180.0(6)
C54 C55 C56 C51 1.3(11)
C81 B1 C61 C62 -22.2(5)
C91 B1 C61 C62 100.8(4)
C71 B1 C61 C62 -138.0(4)
C81 B1 C61 C66 164.0(3)
C91 B1 C61 C66 -72.9(4)
C71 B1 C61 C66 48.3(5)
C66 C61 C62 F62 178.4(3)
B1 C61 C62 F62 4.3(6)
C66 C61 C62 C63 -2.0(6)
B1 C61 C62 C63 -176.1(4)
F62 C62 C63 F63 0.2(6)
C61 C62 C63 F63 -179.4(4)
F62 C62 C63 C64 178.9(4)
C61 C62 C63 C64 -0.7(7)
F63 C63 C64 F64 0.9(7)
C62 C63 C64 F64 -177.9(4)
F63 C63 C64 C65 -179.5(4)
C62 C63 C64 C65 1.7(7)
F64 C64 C65 F65 0.5(7)
C63 C64 C65 F65 -179.1(4)
F64 C64 C65 C66 179.6(4)
C63 C64 C65 C66 0.0(7)
F65 C65 C66 F66 -3.3(6)
C64 C65 C66 F66 177.6(4)
F65 C65 C66 C61 176.0(4)
C64 C65 C66 C61 -3.0(6)
C62 C61 C66 F66 -176.8(3)
B1 C61 C66 F66 -2.3(5)
C62 C61 C66 C65 3.9(6)
B1 C61 C66 C65 178.4(4)
C61 B1 C71 C72 17.0(5)
C81 B1 C71 C72 -105.6(4)
C91 B1 C71 C72 132.3(4)
C61 B1 C71 C76 -167.1(3)
C81 B1 C71 C76 70.2(4)
C91 B1 C71 C76 -51.8(4)
C76 C71 C72 F72 -176.6(3)
B1 C71 C72 F72 -0.5(6)
C76 C71 C72 C73 3.8(6)
B1 C71 C72 C73 179.9(4)
F72 C72 C73 F73 -1.3(6)
C71 C72 C73 F73 178.4(4)
F72 C72 C73 C74 178.5(4)
C71 C72 C73 C74 -1.8(7)
F73 C73 C74 F74 -0.4(7)
C72 C73 C74 F74 179.8(4)
F73 C73 C74 C75 178.2(4)
C72 C73 C74 C75 -1.6(7)
F74 C74 C75 F75 0.8(6)
C73 C74 C75 F75 -177.8(4)
F74 C74 C75 C76 -178.7(4)
C73 C74 C75 C76 2.7(6)
F75 C75 C76 F76 0.7(6)
C74 C75 C76 F76 -179.8(4)
F75 C75 C76 C71 -180.0(4)
C74 C75 C76 C71 -0.5(6)
C72 C71 C76 F76 176.7(3)
B1 C71 C76 F76 0.2(5)
C72 C71 C76 C75 -2.6(6)
B1 C71 C76 C75 -179.1(4)
C61 B1 C81 C86 137.3(4)
C91 B1 C81 C86 21.1(5)
C71 B1 C81 C86 -99.8(4)
C61 B1 C81 C82 -50.7(4)
C91 B1 C81 C82 -166.9(3)
C71 B1 C81 C82 72.2(4)
C86 C81 C82 F82 178.0(3)
B1 C81 C82 F82 4.8(5)
C86 C81 C82 C83 -1.1(6)
B1 C81 C82 C83 -174.3(4)
F82 C82 C83 F83 1.1(6)
C81 C82 C83 F83 -179.7(4)
F82 C82 C83 C84 -177.3(4)
C81 C82 C83 C84 1.8(6)
F83 C83 C84 F84 -1.6(6)
C82 C83 C84 F84 176.8(4)
F83 C83 C84 C85 -179.9(4)
C82 C83 C84 C85 -1.5(6)
F84 C84 C85 F85 0.8(6)
C83 C84 C85 F85 179.1(4)
F84 C84 C85 C86 -177.6(4)
C83 C84 C85 C86 0.7(6)
F85 C85 C86 F86 1.4(5)
C84 C85 C86 F86 179.8(3)
F85 C85 C86 C81 -178.4(3)
C84 C85 C86 C81 0.0(6)
C82 C81 C86 F86 -179.6(3)
B1 C81 C86 F86 -7.1(6)
C82 C81 C86 C85 0.2(5)
B1 C81 C86 C85 172.7(4)
C61 B1 C91 C92 -72.5(4)
C81 B1 C91 C92 50.4(4)
C71 B1 C91 C92 165.1(3)
C61 B1 C91 C96 100.3(4)
C81 B1 C91 C96 -136.9(4)
C71 B1 C91 C96 -22.2(5)
C96 C91 C92 F92 -177.8(3)
B1 C91 C92 F92 -4.2(5)
C96 C91 C92 C93 2.9(6)
B1 C91 C92 C93 176.6(3)
F92 C92 C93 F93 -1.8(6)
C91 C92 C93 F93 177.4(4)
F92 C92 C93 C94 177.9(3)
C91 C92 C93 C94 -2.8(6)
F93 C93 C94 F94 0.8(6)
C92 C93 C94 F94 -178.9(4)
F93 C93 C94 C95 -179.4(4)
C92 C93 C94 C95 0.9(6)
F94 C94 C95 F95 -0.6(6)
C93 C94 C95 F95 179.6(3)
F94 C94 C95 C96 -179.6(3)
C93 C94 C95 C96 0.6(6)
F95 C95 C96 F96 0.0(5)
C94 C95 C96 F96 178.9(3)
F95 C95 C96 C91 -179.3(3)
C94 C95 C96 C91 -0.3(6)
C92 C91 C96 F96 179.4(3)
B1 C91 C96 F96 6.3(5)
C92 C91 C96 C95 -1.4(5)
B1 C91 C96 C95 -174.5(3)
C115 C111 C112 C113 21.0(16)
C111 C112 C113 C114 -6.0(14)
C112 C113 C114 C115 -10.0(15)
C112 C111 C115 C114 -24.9(14)
C113 C114 C115 C111 21.9(15)
C105 C101 C102 C103 10.6(15)
C101 C102 C103 C104 -18.0(13)
C102 C103 C104 C105 22.4(16)
C103 C104 C105 C101 -16.5(18)
C102 C101 C105 C104 2.6(17)

loop_
_platon_squeeze_void_nr
_platon_squeeze_void_average_x
_platon_squeeze_void_average_y
_platon_squeeze_void_average_z
_platon_squeeze_void_volume
_platon_squeeze_void_count_electrons
_platon_squeeze_void_content
1 0.447 0.695 0.211 155 19 ' '
2 0.553 0.305 0.789 155 19 ' '
